data_4067181
loop_
_publ_author_name
'Trunkely, Emily F.'
'Epshteyn, Albert'
'Zavalij, Peter Y.'
'Sita, Lawrence R.'

_publ_section_title
;
 Synthesis, Structural Characterization, and Preliminary Reactivity
 Profile of a Series of Monocyclopentadienyl, Monoacetamidinate
 Titanium(III) Alkyl Complexes Bearing \b-Hydrogens
;
_journal_issue 23
_journal_name_full Organometallics
_journal_page_first 6587
_journal_paper_doi 10.1021/om100877d
_journal_volume 29
_journal_year 2010
_chemical_formula_moiety 'C33 H54 N3 Ti'
_chemical_formula_sum 'C33 H54 N3 Ti'
_chemical_formula_weight 540.69
_space_group_IT_number 13
_symmetry_cell_setting monoclinic
_symmetry_space_group_name_Hall '-P 2yc'
_symmetry_space_group_name_H-M 'P 1 2/c 1'
_atom_sites_solution_hydrogens geom
_atom_sites_solution_primary direct
_atom_sites_solution_secondary difmap
_audit_creation_method 'SHELXL-97 & ZCIF'
_cell_angle_alpha 90.00
_cell_angle_beta 93.7740(10)
_cell_angle_gamma 90.00
_cell_formula_units_Z 4
_cell_length_a 12.1451(6)
_cell_length_b 9.9693(5)
_cell_length_c 27.2606(13)
_cell_measurement_reflns_used 9014
_cell_measurement_temperature 220(2)
_cell_measurement_theta_max 29.0
_cell_measurement_theta_min 2.2
_cell_volume 3293.5(3)
_computing_cell_refinement 'SAINT (Bruker, 1999)'
_computing_data_collection 'SMART (Bruker, 1999)'
_computing_data_reduction SAINT
_computing_molecular_graphics 'XSHEL (Bruker, 1999)'
_computing_publication_material SHELXL-97
_computing_structure_refinement 'SHELXL-97 (Sheldrick, 1997)'
_computing_structure_solution 'SHELXS-97 (Sheldrick, 1990)'
_diffrn_ambient_temperature 220(2)
_diffrn_detector 'CCD area detector'
_diffrn_detector_area_resol_mean 8.33
_diffrn_detector_type 'Bruker Smart1000'
_diffrn_measured_fraction_theta_full 0.999
_diffrn_measured_fraction_theta_max 0.999
_diffrn_measurement_details 306,306,306,606,606,606,1206,1206,1206
_diffrn_measurement_device_type 'three-circle diffractometer'
_diffrn_measurement_method '\w and \f scans'
_diffrn_measurement_specimen_support 'glass capillary'
_diffrn_orient_matrix_type standard
_diffrn_orient_matrix_UB_11 0.0409545
_diffrn_orient_matrix_UB_12 -0.0661023
_diffrn_orient_matrix_UB_13 -0.0195366
_diffrn_orient_matrix_UB_21 0.0299665
_diffrn_orient_matrix_UB_22 0.0751233
_diffrn_orient_matrix_UB_23 -0.0194488
_diffrn_orient_matrix_UB_31 0.0650681
_diffrn_orient_matrix_UB_32 0.0069825
_diffrn_orient_matrix_UB_33 0.0243220
_diffrn_radiation_monochromator graphite
_diffrn_radiation_source 'fine-focus sealed tube'
_diffrn_radiation_type MoK\a
_diffrn_radiation_wavelength 0.71073
_diffrn_reflns_av_R_equivalents 0.0289
_diffrn_reflns_av_sigmaI/netI 0.0100
_diffrn_reflns_limit_h_max 15
_diffrn_reflns_limit_h_min -15
_diffrn_reflns_limit_k_max 12
_diffrn_reflns_limit_k_min -12
_diffrn_reflns_limit_l_max 35
_diffrn_reflns_limit_l_min -35
_diffrn_reflns_number 130010
_diffrn_reflns_theta_full 27.50
_diffrn_reflns_theta_max 27.50
_diffrn_reflns_theta_min 1.68
_diffrn_source_current 30
_diffrn_source_voltage 50
_diffrn_standards_decay_% 0
_exptl_absorpt_coefficient_mu 0.283
_exptl_absorpt_correction_T_max 0.888
_exptl_absorpt_correction_T_min 0.786
_exptl_absorpt_correction_type multi-scan
_exptl_absorpt_process_details 'SADABS (Sheldrick, 1996)'
_exptl_crystal_colour dark-red
_exptl_crystal_density_diffrn 1.090
_exptl_crystal_density_method not-measure
_exptl_crystal_description prism
_exptl_crystal_F_000 1180
_exptl_crystal_id ' '
_exptl_crystal_size_max 0.55
_exptl_crystal_size_mid 0.48
_exptl_crystal_size_min 0.42
_refine_diff_density_max 0.205
_refine_diff_density_min -0.246
_refine_diff_density_rms 0.040
_refine_ls_extinction_method none
_refine_ls_goodness_of_fit_ref 1.000
_refine_ls_hydrogen_treatment constr
_refine_ls_matrix_type full
_refine_ls_number_parameters 370
_refine_ls_number_reflns 7553
_refine_ls_number_restraints 13
_refine_ls_restrained_S_all 1.001
_refine_ls_R_factor_all 0.0467
_refine_ls_R_factor_gt 0.0363
_refine_ls_shift/su_max 0.002
_refine_ls_shift/su_mean 0.000
_refine_ls_structure_factor_coef Fsqd
_refine_ls_weighting_details 'w=1/[\s^2^(Fo^2^)+(0.007P)^2^+2.27P], P=(max(Fo^2^,0)+2Fc^2^)/3'
_refine_ls_weighting_scheme calc
_refine_ls_wR_factor_gt 0.0751
_refine_ls_wR_factor_ref 0.0792
_reflns_number_gt 6426
_reflns_number_total 7553
_reflns_threshold_expression >2sigma(I)
_cod_data_source_file om100877d_si_009.cif
_cod_data_source_block cmpd_11
_cod_depositor_comments
;
The following automatic conversions were performed:

'_symmetry_cell_setting' value 'Monoclinic' changed to 'monoclinic'
according to /home/saulius/struct/CIF-dictionaries/cif_core.dic
dictionary named 'cif_core.dic' version 2.4.1 from 2010-06-29.

Automatic conversion script
Id: cif_fix_values 1715 2011-07-08 13:25:40Z adriana 
;
_cod_original_sg_symbol_H-M P2/c
_cod_database_code 4067181

loop_
_symmetry_equiv_pos_as_xyz
'x, y, z'
'-x, y, -z+1/2'
'-x, -y, -z'
'x, -y, z-1/2'

loop_
_atom_site_label
_atom_site_type_symbol
_atom_site_fract_x
_atom_site_fract_y
_atom_site_fract_z
_atom_site_U_iso_or_equiv
_atom_site_adp_type
_atom_site_occupancy
_atom_site_symmetry_multiplicity
_atom_site_calc_flag
_atom_site_refinement_flags
_atom_site_disorder_assembly
_atom_site_disorder_group
Ti1 Ti 0.709259(19) 0.72622(3) 0.612212(9) 0.03168(7) Uani 1 1 d . . .
N1 N 0.86672(9) 0.65099(12) 0.62477(4) 0.0359(3) Uani 1 1 d . . .
C1 C 0.80789(12) 0.59916(15) 0.65756(6) 0.0394(3) Uani 1 1 d . . .
C2 C 0.85527(14) 0.5008(2) 0.69483(7) 0.0612(5) Uani 1 1 d . . .
H2A H 0.8729 0.4190 0.6777 0.073 Uiso 1 1 calc R . .
H2B H 0.9241 0.5372 0.7092 0.073 Uiso 1 1 calc R . .
C3 C 0.78484(15) 0.46438(19) 0.73570(7) 0.0563(4) Uani 1 1 d . B .
H3A H 0.7132 0.4357 0.7216 0.068 Uiso 1 1 calc R . .
H3B H 0.7735 0.5439 0.7552 0.068 Uiso 1 1 calc R . .
C4 C 0.83167(17) 0.3554(2) 0.76912(8) 0.0664(5) Uani 1 1 d U . .
H4A H 0.8480 0.2782 0.7492 0.080 Uiso 1 1 calc R A 1
H4B H 0.9009 0.3868 0.7848 0.080 Uiso 1 1 calc R A 1
C5 C 0.75951(19) 0.3110(2) 0.80799(7) 0.0681(6) Uani 0.32(4) 1 d PDU B 1
H5A H 0.6896 0.2779 0.7935 0.082 Uiso 0.32(4) 1 calc PR B 1
H5B H 0.7453 0.3846 0.8300 0.082 Uiso 0.32(4) 1 calc PR B 1
C6 C 0.824(2) 0.1986(15) 0.8357(8) 0.084(4) Uani 0.32(4) 1 d PDU B 1
H6A H 0.8500 0.1360 0.8118 0.101 Uiso 0.32(4) 1 calc PR B 1
H6B H 0.8876 0.2373 0.8536 0.101 Uiso 0.32(4) 1 calc PR B 1
C7 C 0.761(3) 0.126(3) 0.8693(10) 0.183(12) Uani 0.32(4) 1 d PDU B 1
H7A H 0.7026 0.0785 0.8515 0.275 Uiso 0.32(4) 1 calc PR B 1
H7B H 0.7303 0.1879 0.8918 0.275 Uiso 0.32(4) 1 calc PR B 1
H7C H 0.8083 0.0638 0.8874 0.275 Uiso 0.32(4) 1 calc PR B 1
C5A C 0.75951(19) 0.3110(2) 0.80799(7) 0.0681(6) Uani 0.68(4) 1 d PDU B 2
H5A1 H 0.6892 0.2846 0.7920 0.082 Uiso 0.68(4) 1 calc PR B 2
H5A2 H 0.7458 0.3883 0.8283 0.082 Uiso 0.68(4) 1 calc PR B 2
C6A C 0.7988(9) 0.1969(9) 0.8420(4) 0.097(3) Uani 0.68(4) 1 d PDU B 2
H6A1 H 0.8130 0.1190 0.8221 0.117 Uiso 0.68(4) 1 calc PR B 2
H6A2 H 0.8684 0.2231 0.8589 0.117 Uiso 0.68(4) 1 calc PR B 2
C7A C 0.7235(11) 0.1583(13) 0.8786(3) 0.129(4) Uani 0.68(4) 1 d PDU B 2
H7A1 H 0.7144 0.2318 0.9007 0.194 Uiso 0.68(4) 1 calc PR B 2
H7A2 H 0.7529 0.0823 0.8967 0.194 Uiso 0.68(4) 1 calc PR B 2
H7A3 H 0.6533 0.1352 0.8626 0.194 Uiso 0.68(4) 1 calc PR B 2
C11 C 0.98246(11) 0.63423(16) 0.61880(6) 0.0386(3) Uani 1 1 d . . .
C12 C 1.05734(12) 0.72361(18) 0.64223(6) 0.0480(4) Uani 1 1 d . . .
C13 C 1.16830(13) 0.7117(2) 0.63253(7) 0.0611(5) Uani 1 1 d . . .
H13 H 1.2195 0.7706 0.6475 0.073 Uiso 1 1 calc R . .
C14 C 1.20351(14) 0.6151(2) 0.60132(7) 0.0640(5) Uani 1 1 d . . .
H14 H 1.2776 0.6099 0.5949 0.077 Uiso 1 1 calc R . .
C15 C 1.12881(13) 0.5260(2) 0.57956(7) 0.0563(5) Uani 1 1 d . . .
H15 H 1.1534 0.4596 0.5590 0.068 Uiso 1 1 calc R . .
C16 C 1.01704(12) 0.53369(17) 0.58787(6) 0.0444(4) Uani 1 1 d . . .
C17 C 1.02070(15) 0.8295(2) 0.67677(8) 0.0716(6) Uani 1 1 d . . .
H17A H 1.0638 0.9092 0.6733 0.107 Uiso 0.49(3) 1 calc PR . .
H17B H 1.0307 0.7974 0.7100 0.107 Uiso 0.49(3) 1 calc PR . .
H17C H 0.9442 0.8495 0.6692 0.107 Uiso 0.49(3) 1 calc PR . .
H17D H 0.9620 0.7949 0.6950 0.107 Uiso 0.51(3) 1 calc PR . .
H17E H 0.9951 0.9066 0.6583 0.107 Uiso 0.51(3) 1 calc PR . .
H17F H 1.0816 0.8546 0.6991 0.107 Uiso 0.51(3) 1 calc PR . .
C18 C 0.93654(15) 0.4359(2) 0.56336(8) 0.0611(5) Uani 1 1 d . . .
H18A H 0.8824 0.4840 0.5430 0.092 Uiso 0.67(2) 1 calc PR . .
H18B H 0.9006 0.3866 0.5880 0.092 Uiso 0.67(2) 1 calc PR . .
H18C H 0.9753 0.3748 0.5434 0.092 Uiso 0.67(2) 1 calc PR . .
H18D H 0.9565 0.3463 0.5733 0.092 Uiso 0.33(2) 1 calc PR . .
H18E H 0.9383 0.4437 0.5283 0.092 Uiso 0.33(2) 1 calc PR . .
H18F H 0.8635 0.4554 0.5729 0.092 Uiso 0.33(2) 1 calc PR . .
N21 N 0.77513(10) 0.90472(13) 0.57704(5) 0.0393(3) Uani 1 1 d . . .
N22 N 0.71424(10) 0.90833(12) 0.65201(5) 0.0393(3) Uani 1 1 d . . .
C20 C 0.77314(12) 0.97056(15) 0.61899(6) 0.0409(3) Uani 1 1 d . . .
C21 C 0.83465(16) 1.10085(18) 0.62990(8) 0.0592(5) Uani 1 1 d . . .
H21A H 0.7833 1.1742 0.6285 0.089 Uiso 0.64(2) 1 calc PR . .
H21B H 0.8882 1.1143 0.6060 0.089 Uiso 0.64(2) 1 calc PR . .
H21C H 0.8713 1.0965 0.6621 0.089 Uiso 0.64(2) 1 calc PR . .
H21D H 0.9119 1.0825 0.6359 0.089 Uiso 0.36(2) 1 calc PR . .
H21E H 0.8070 1.1423 0.6584 0.089 Uiso 0.36(2) 1 calc PR . .
H21F H 0.8239 1.1602 0.6023 0.089 Uiso 0.36(2) 1 calc PR . .
C22 C 0.70377(14) 0.96440(17) 0.70109(6) 0.0492(4) Uani 1 1 d . . .
H22 H 0.7739 1.0074 0.7117 0.059 Uiso 1 1 calc R . .
C23 C 0.6825(2) 0.8538(2) 0.73699(7) 0.0746(6) Uani 1 1 d . . .
H23A H 0.6144 0.8097 0.7271 0.112 Uiso 1 1 calc R . .
H23B H 0.6778 0.8913 0.7692 0.112 Uiso 1 1 calc R . .
H23C H 0.7419 0.7901 0.7375 0.112 Uiso 1 1 calc R . .
C24 C 0.61299(19) 1.0705(2) 0.70117(8) 0.0778(6) Uani 1 1 d . . .
H24A H 0.6261 1.1382 0.6772 0.117 Uiso 1 1 calc R . .
H24B H 0.6131 1.1109 0.7331 0.117 Uiso 1 1 calc R . .
H24C H 0.5427 1.0291 0.6932 0.117 Uiso 1 1 calc R . .
C25 C 0.84890(13) 0.94573(17) 0.53909(6) 0.0469(4) Uani 1 1 d . . .
H25 H 0.9179 0.9785 0.5555 0.056 Uiso 1 1 calc R . .
C26 C 0.87517(16) 0.8249(2) 0.50831(7) 0.0589(5) Uani 1 1 d . . .
H26A H 0.9115 0.7580 0.5289 0.088 Uiso 1 1 calc R . .
H26B H 0.9227 0.8515 0.4833 0.088 Uiso 1 1 calc R . .
H26C H 0.8080 0.7886 0.4932 0.088 Uiso 1 1 calc R . .
C27 C 0.79904(17) 1.0583(2) 0.50659(7) 0.0649(5) Uani 1 1 d . . .
H27A H 0.7337 1.0262 0.4886 0.097 Uiso 1 1 calc R . .
H27B H 0.8517 1.0866 0.4839 0.097 Uiso 1 1 calc R . .
H27C H 0.7805 1.1327 0.5268 0.097 Uiso 1 1 calc R . .
C30 C 0.58990(12) 0.54011(15) 0.59634(6) 0.0431(4) Uani 1 1 d . . .
C31 C 0.53191(11) 0.63402(17) 0.62409(6) 0.0428(4) Uani 1 1 d . . .
C32 C 0.51318(11) 0.74899(16) 0.59432(6) 0.0415(3) Uani 1 1 d . . .
C33 C 0.55983(11) 0.72641(16) 0.54905(6) 0.0402(3) Uani 1 1 d . . .
C34 C 0.60728(11) 0.59746(16) 0.55005(6) 0.0410(3) Uani 1 1 d . . .
C35 C 0.61470(17) 0.39688(18) 0.61073(9) 0.0689(6) Uani 1 1 d . . .
H35A H 0.6296 0.3915 0.6457 0.103 Uiso 0.73(3) 1 calc PR . .
H35B H 0.6780 0.3664 0.5946 0.103 Uiso 0.73(3) 1 calc PR . .
H35C H 0.5523 0.3415 0.6011 0.103 Uiso 0.73(3) 1 calc PR . .
H35D H 0.6104 0.3414 0.5819 0.103 Uiso 0.27(3) 1 calc PR . .
H35E H 0.5619 0.3665 0.6330 0.103 Uiso 0.27(3) 1 calc PR . .
H35F H 0.6876 0.3914 0.6265 0.103 Uiso 0.27(3) 1 calc PR . .
C36 C 0.48777(15) 0.6071(2) 0.67348(7) 0.0668(6) Uani 1 1 d . . .
H36A H 0.4617 0.6894 0.6869 0.100 Uiso 1 1 calc R . .
H36B H 0.5454 0.5706 0.6953 0.100 Uiso 1 1 calc R . .
H36C H 0.4280 0.5441 0.6698 0.100 Uiso 1 1 calc R . .
C37 C 0.44979(14) 0.8724(2) 0.60652(8) 0.0629(5) Uani 1 1 d . . .
H37A H 0.4378 0.8727 0.6410 0.094 Uiso 1 1 calc R . .
H37B H 0.3800 0.8727 0.5878 0.094 Uiso 1 1 calc R . .
H37C H 0.4910 0.9506 0.5985 0.094 Uiso 1 1 calc R . .
C38 C 0.55030(15) 0.8205(2) 0.50594(7) 0.0616(5) Uani 1 1 d . . .
H38A H 0.6016 0.7942 0.4824 0.092 Uiso 1 1 calc R . .
H38B H 0.5667 0.9102 0.5170 0.092 Uiso 1 1 calc R . .
H38C H 0.4766 0.8172 0.4909 0.092 Uiso 1 1 calc R . .
C39 C 0.65304(14) 0.5278(2) 0.50687(7) 0.0613(5) Uani 1 1 d . . .
H39A H 0.5934 0.5004 0.4842 0.092 Uiso 1 1 calc R . .
H39B H 0.6944 0.4504 0.5181 0.092 Uiso 1 1 calc R . .
H39C H 0.7005 0.5881 0.4907 0.092 Uiso 1 1 calc R . .

loop_
_atom_site_aniso_label
_atom_site_aniso_U_11
_atom_site_aniso_U_22
_atom_site_aniso_U_33
_atom_site_aniso_U_23
_atom_site_aniso_U_13
_atom_site_aniso_U_12
Ti1 0.02435(11) 0.03089(13) 0.03934(13) 0.00250(10) -0.00131(9) -0.00104(9)
N1 0.0272(5) 0.0361(6) 0.0437(7) 0.0014(5) -0.0023(5) 0.0010(5)
C1 0.0319(7) 0.0390(8) 0.0467(8) 0.0049(7) -0.0021(6) 0.0001(6)
C2 0.0442(9) 0.0708(13) 0.0682(12) 0.0309(10) 0.0010(8) 0.0103(9)
C3 0.0586(10) 0.0576(11) 0.0523(10) 0.0163(9) 0.0001(8) 0.0058(9)
C4 0.0644(12) 0.0665(13) 0.0678(12) 0.0279(10) 0.0007(9) 0.0066(10)
C5 0.0843(14) 0.0664(13) 0.0521(10) 0.0124(9) -0.0069(10) -0.0186(11)
C6 0.141(11) 0.060(6) 0.049(5) 0.023(4) -0.005(7) -0.029(5)
C7 0.28(3) 0.128(14) 0.152(17) 0.082(12) 0.063(19) -0.022(18)
C5A 0.0843(14) 0.0664(13) 0.0521(10) 0.0124(9) -0.0069(10) -0.0186(11)
C6A 0.138(5) 0.077(4) 0.078(5) 0.036(3) 0.019(3) -0.003(4)
C7A 0.165(7) 0.156(7) 0.065(3) 0.039(3) -0.010(4) -0.094(6)
C11 0.0269(6) 0.0438(8) 0.0445(8) 0.0070(7) -0.0017(6) 0.0031(6)
C12 0.0325(7) 0.0552(10) 0.0554(9) -0.0007(8) -0.0039(7) -0.0016(7)
C13 0.0313(8) 0.0782(13) 0.0726(12) -0.0034(11) -0.0063(8) -0.0078(8)
C14 0.0289(8) 0.0911(15) 0.0722(12) 0.0006(11) 0.0041(8) 0.0039(9)
C15 0.0387(8) 0.0709(12) 0.0596(11) -0.0018(9) 0.0057(7) 0.0124(8)
C16 0.0342(7) 0.0485(9) 0.0501(9) 0.0038(7) -0.0001(6) 0.0059(7)
C17 0.0448(10) 0.0770(14) 0.0912(15) -0.0310(12) -0.0084(10) -0.0046(10)
C18 0.0482(10) 0.0574(11) 0.0775(13) -0.0176(10) 0.0033(9) 0.0037(8)
N21 0.0372(6) 0.0365(7) 0.0443(7) 0.0070(5) 0.0031(5) -0.0026(5)
N22 0.0394(6) 0.0344(6) 0.0444(7) -0.0013(5) 0.0041(5) -0.0022(5)
C20 0.0363(7) 0.0314(7) 0.0545(9) 0.0043(7) -0.0008(6) -0.0011(6)
C21 0.0637(11) 0.0397(9) 0.0746(12) -0.0004(9) 0.0071(9) -0.0143(8)
C22 0.0505(9) 0.0467(9) 0.0504(9) -0.0084(8) 0.0043(7) -0.0048(7)
C23 0.1096(18) 0.0668(14) 0.0491(11) -0.0020(10) 0.0178(11) -0.0078(13)
C24 0.0887(16) 0.0704(14) 0.0750(14) -0.0212(12) 0.0111(12) 0.0219(12)
C25 0.0400(8) 0.0509(10) 0.0500(9) 0.0121(8) 0.0040(7) -0.0066(7)
C26 0.0578(11) 0.0657(12) 0.0549(10) 0.0100(9) 0.0168(8) 0.0042(9)
C27 0.0699(12) 0.0599(12) 0.0657(12) 0.0253(10) 0.0099(10) -0.0012(10)
C30 0.0320(7) 0.0356(8) 0.0602(10) 0.0023(7) -0.0088(7) -0.0071(6)
C31 0.0266(7) 0.0525(9) 0.0487(9) 0.0045(7) -0.0012(6) -0.0094(6)
C32 0.0240(6) 0.0461(9) 0.0534(9) -0.0027(7) -0.0041(6) 0.0013(6)
C33 0.0279(6) 0.0458(8) 0.0458(8) 0.0035(7) -0.0062(6) -0.0027(6)
C34 0.0277(7) 0.0450(8) 0.0494(8) -0.0077(7) -0.0044(6) -0.0027(6)
C35 0.0656(12) 0.0377(9) 0.0996(16) 0.0085(10) -0.0226(11) -0.0109(9)
C36 0.0433(9) 0.1010(17) 0.0564(11) 0.0104(11) 0.0051(8) -0.0220(10)
C37 0.0387(9) 0.0646(12) 0.0841(14) -0.0142(10) -0.0071(9) 0.0157(8)
C38 0.0480(10) 0.0740(13) 0.0603(11) 0.0205(10) -0.0137(8) -0.0031(9)
C39 0.0393(9) 0.0766(13) 0.0673(12) -0.0267(10) -0.0012(8) -0.0017(9)

loop_
_atom_type_symbol
_atom_type_description
_atom_type_scat_dispersion_real
_atom_type_scat_dispersion_imag
_atom_type_scat_source
C C 0.0033 0.0016 'International Tables Vol C Tables 4.2.6.8 and 6.1.1.4'
H H 0.0000 0.0000 'International Tables Vol C Tables 4.2.6.8 and 6.1.1.4'
N N 0.0061 0.0033 'International Tables Vol C Tables 4.2.6.8 and 6.1.1.4'
Ti Ti 0.2776 0.4457 'International Tables Vol C Tables 4.2.6.8 and 6.1.1.4'

loop_
_geom_angle_atom_site_label_1
_geom_angle_atom_site_label_2
_geom_angle_atom_site_label_3
_geom_angle
N1 Ti1 C1 36.14(5)
N1 Ti1 N22 103.43(5)
C1 Ti1 N22 102.76(6)
N1 Ti1 N21 90.38(5)
C1 Ti1 N21 122.53(5)
N22 Ti1 N21 61.93(5)
N1 Ti1 C30 107.11(5)
C1 Ti1 C30 87.34(6)
N22 Ti1 C30 139.50(5)
N21 Ti1 C30 142.01(5)
N1 Ti1 C31 132.36(5)
C1 Ti1 C31 100.00(6)
N22 Ti1 C31 104.90(5)
N21 Ti1 C31 136.88(5)
C30 Ti1 C31 34.70(6)
N1 Ti1 C34 110.62(5)
C1 Ti1 C34 109.99(6)
N22 Ti1 C34 144.74(5)
N21 Ti1 C34 108.09(5)
C30 Ti1 C34 34.40(5)
C31 Ti1 C34 57.42(5)
N1 Ti1 C32 164.01(5)
C1 Ti1 C32 134.16(6)
N22 Ti1 C32 91.00(5)
N21 Ti1 C32 102.64(5)
C30 Ti1 C32 56.90(5)
C31 Ti1 C32 34.31(5)
C34 Ti1 C32 56.71(5)
N1 Ti1 C33 139.73(5)
C1 Ti1 C33 142.68(6)
N22 Ti1 C33 111.08(5)
N21 Ti1 C33 88.07(5)
C30 Ti1 C33 56.68(5)
C31 Ti1 C33 56.94(5)
C34 Ti1 C33 33.96(5)
C32 Ti1 C33 33.95(5)
C1 N1 C11 128.59(12)
C1 N1 Ti1 73.17(8)
C11 N1 Ti1 158.13(10)
N1 C1 C2 121.78(14)
N1 C1 Ti1 70.68(8)
C2 C1 Ti1 167.47(12)
C3 C2 C1 116.82(15)
C3 C2 H2A 108.1
C1 C2 H2A 108.1
C3 C2 H2B 108.1
C1 C2 H2B 108.1
H2A C2 H2B 107.3
C2 C3 C4 114.50(16)
C2 C3 H3A 108.6
C4 C3 H3A 108.6
C2 C3 H3B 108.6
C4 C3 H3B 108.6
H3A C3 H3B 107.6
C5 C4 C3 115.42(17)
C5 C4 H4A 108.4
C3 C4 H4A 108.4
C5 C4 H4B 108.4
C3 C4 H4B 108.4
H4A C4 H4B 107.5
C4 C5 C6 105.3(11)
C4 C5 H5A 110.7
C6 C5 H5A 110.7
C4 C5 H5B 110.7
C6 C5 H5B 110.7
H5A C5 H5B 108.8
C7 C6 C5 114.3(11)
C7 C6 H6A 108.7
C5 C6 H6A 108.7
C7 C6 H6B 108.7
C5 C6 H6B 108.7
H6A C6 H6B 107.6
C16 C11 C12 121.51(14)
C16 C11 N1 119.28(13)
C12 C11 N1 119.13(14)
C13 C12 C11 117.83(16)
C13 C12 C17 120.55(16)
C11 C12 C17 121.61(14)
C14 C13 C12 121.43(17)
C14 C13 H13 119.3
C12 C13 H13 119.3
C13 C14 C15 119.80(16)
C13 C14 H14 120.1
C15 C14 H14 120.1
C14 C15 C16 121.10(18)
C14 C15 H15 119.5
C16 C15 H15 119.5
C11 C16 C15 118.29(16)
C11 C16 C18 121.46(14)
C15 C16 C18 120.24(16)
C12 C17 H17A 109.5
C12 C17 H17B 109.5
H17A C17 H17B 109.5
C12 C17 H17C 109.5
H17A C17 H17C 109.5
H17B C17 H17C 109.5
C16 C18 H18A 109.5
C16 C18 H18B 109.5
H18A C18 H18B 109.5
C16 C18 H18C 109.5
H18A C18 H18C 109.5
H18B C18 H18C 109.5
C20 N21 C25 121.19(13)
C20 N21 Ti1 89.81(9)
C25 N21 Ti1 142.05(11)
C20 N22 C22 121.36(13)
C20 N22 Ti1 92.94(9)
C22 N22 Ti1 142.76(11)
N21 C20 N22 113.16(13)
N21 C20 C21 123.94(15)
N22 C20 C21 122.86(15)
C20 C21 H21A 109.5
C20 C21 H21B 109.5
H21A C21 H21B 109.5
C20 C21 H21C 109.5
H21A C21 H21C 109.5
H21B C21 H21C 109.5
N22 C22 C23 110.07(14)
N22 C22 C24 111.83(15)
C23 C22 C24 110.55(17)
N22 C22 H22 108.1
C23 C22 H22 108.1
C24 C22 H22 108.1
C22 C23 H23A 109.5
C22 C23 H23B 109.5
H23A C23 H23B 109.5
C22 C23 H23C 109.5
H23A C23 H23C 109.5
H23B C23 H23C 109.5
C22 C24 H24A 109.5
C22 C24 H24B 109.5
H24A C24 H24B 109.5
C22 C24 H24C 109.5
H24A C24 H24C 109.5
H24B C24 H24C 109.5
N21 C25 C26 109.22(14)
N21 C25 C27 112.04(14)
C26 C25 C27 110.63(15)
N21 C25 H25 108.3
C26 C25 H25 108.3
C27 C25 H25 108.3
C25 C26 H26A 109.5
C25 C26 H26B 109.5
H26A C26 H26B 109.5
C25 C26 H26C 109.5
H26A C26 H26C 109.5
H26B C26 H26C 109.5
C25 C27 H27A 109.5
C25 C27 H27B 109.5
H27A C27 H27B 109.5
C25 C27 H27C 109.5
H27A C27 H27C 109.5
H27B C27 H27C 109.5
C34 C30 C31 108.51(14)
C34 C30 C35 125.24(17)
C31 C30 C35 125.74(17)
C34 C30 Ti1 73.84(8)
C31 C30 Ti1 72.91(8)
C35 C30 Ti1 125.71(11)
C32 C31 C30 107.18(14)
C32 C31 C36 127.19(17)
C30 C31 C36 125.26(17)
C32 C31 Ti1 73.86(8)
C30 C31 Ti1 72.39(8)
C36 C31 Ti1 124.64(11)
C33 C32 C31 108.32(14)
C33 C32 C37 124.52(16)
C31 C32 C37 127.08(16)
C33 C32 Ti1 73.34(8)
C31 C32 Ti1 71.82(8)
C37 C32 Ti1 123.17(11)
C34 C33 C32 108.43(14)
C34 C33 C38 126.56(16)
C32 C33 C38 124.79(15)
C34 C33 Ti1 72.45(8)
C32 C33 Ti1 72.71(8)
C38 C33 Ti1 124.97(11)
C33 C34 C30 107.55(14)
C33 C34 C39 125.31(16)
C30 C34 C39 126.60(16)
C33 C34 Ti1 73.59(8)
C30 C34 Ti1 71.76(8)
C39 C34 Ti1 126.76(10)
C30 C35 H35A 109.5
C30 C35 H35B 109.5
H35A C35 H35B 109.5
C30 C35 H35C 109.5
H35A C35 H35C 109.5
H35B C35 H35C 109.5
C31 C36 H36A 109.5
C31 C36 H36B 109.5
H36A C36 H36B 109.5
C31 C36 H36C 109.5
H36A C36 H36C 109.5
H36B C36 H36C 109.5
C32 C37 H37A 109.5
C32 C37 H37B 109.5
H37A C37 H37B 109.5
C32 C37 H37C 109.5
H37A C37 H37C 109.5
H37B C37 H37C 109.5
C33 C38 H38A 109.5
C33 C38 H38B 109.5
H38A C38 H38B 109.5
C33 C38 H38C 109.5
H38A C38 H38C 109.5
H38B C38 H38C 109.5
C34 C39 H39A 109.5
C34 C39 H39B 109.5
H39A C39 H39B 109.5
C34 C39 H39C 109.5
H39A C39 H39C 109.5
H39B C39 H39C 109.5

loop_
_geom_bond_atom_site_label_1
_geom_bond_atom_site_label_2
_geom_bond_distance
Ti1 N1 2.0617(11)
Ti1 C1 2.0912(15)
Ti1 N22 2.1138(13)
Ti1 N21 2.1971(12)
Ti1 C30 2.3767(15)
Ti1 C31 2.3835(14)
Ti1 C34 2.4035(15)
Ti1 C32 2.4099(14)
Ti1 C33 2.4180(14)
N1 C1 1.2886(19)
N1 C11 1.4355(17)
C1 C2 1.499(2)
C2 C3 1.494(2)
C2 H2A 0.9700
C2 H2B 0.9700
C3 C4 1.506(2)
C3 H3A 0.9700
C3 H3B 0.9700
C4 C5 1.486(3)
C4 H4A 0.9700
C4 H4B 0.9700
C5 C6 1.534(8)
C5 H5A 0.9700
C5 H5B 0.9700
C6 C7 1.424(9)
C6 H6A 0.9700
C6 H6B 0.9700
C7 H7A 0.9600
C7 H7B 0.9600
C7 H7C 0.9600
C11 C16 1.392(2)
C11 C12 1.397(2)
C12 C13 1.395(2)
C12 C17 1.501(3)
C13 C14 1.372(3)
C13 H13 0.9300
C14 C15 1.376(3)
C14 H14 0.9300
C15 C16 1.393(2)
C15 H15 0.9300
C16 C18 1.506(2)
C17 H17A 0.9600
C17 H17B 0.9600
C17 H17C 0.9600
C18 H18A 0.9600
C18 H18B 0.9600
C18 H18C 0.9600
N21 C20 1.320(2)
N21 C25 1.4702(19)
N22 C20 1.3387(19)
N22 C22 1.463(2)
C20 C21 1.518(2)
C21 H21A 0.9600
C21 H21B 0.9600
C21 H21C 0.9600
C22 C23 1.507(3)
C22 C24 1.528(3)
C22 H22 0.9800
C23 H23A 0.9600
C23 H23B 0.9600
C23 H23C 0.9600
C24 H24A 0.9600
C24 H24B 0.9600
C24 H24C 0.9600
C25 C26 1.514(3)
C25 C27 1.530(2)
C25 H25 0.9800
C26 H26A 0.9600
C26 H26B 0.9600
C26 H26C 0.9600
C27 H27A 0.9600
C27 H27B 0.9600
C27 H27C 0.9600
C30 C34 1.414(2)
C30 C31 1.420(2)
C30 C35 1.506(2)
C31 C32 1.414(2)
C31 C36 1.506(2)
C32 C33 1.410(2)
C32 C37 1.500(2)
C33 C34 1.408(2)
C33 C38 1.502(2)
C34 C39 1.504(2)
C35 H35A 0.9600
C35 H35B 0.9600
C35 H35C 0.9600
C36 H36A 0.9600
C36 H36B 0.9600
C36 H36C 0.9600
C37 H37A 0.9600
C37 H37B 0.9600
C37 H37C 0.9600
C38 H38A 0.9600
C38 H38B 0.9600
C38 H38C 0.9600
C39 H39A 0.9600
C39 H39B 0.9600
C39 H39C 0.9600

loop_
_geom_torsion_atom_site_label_1
_geom_torsion_atom_site_label_2
_geom_torsion_atom_site_label_3
_geom_torsion_atom_site_label_4
_geom_torsion
N22 Ti1 N1 C1 93.33(9)
N21 Ti1 N1 C1 154.50(9)
C30 Ti1 N1 C1 -59.74(10)
C31 Ti1 N1 C1 -31.80(12)
C34 Ti1 N1 C1 -95.98(10)
C32 Ti1 N1 C1 -60.7(2)
C33 Ti1 N1 C1 -118.03(10)
C1 Ti1 N1 C11 -175.0(3)
N22 Ti1 N1 C11 -81.6(3)
N21 Ti1 N1 C11 -20.5(3)
C30 Ti1 N1 C11 125.3(3)
C31 Ti1 N1 C11 153.2(3)
C34 Ti1 N1 C11 89.0(3)
C32 Ti1 N1 C11 124.4(3)
C33 Ti1 N1 C11 67.0(3)
C11 N1 C1 C2 -3.9(3)
Ti1 N1 C1 C2 178.51(17)
C11 N1 C1 Ti1 177.61(15)
N22 Ti1 C1 N1 -95.38(9)
N21 Ti1 C1 N1 -30.71(11)
C30 Ti1 C1 N1 124.26(9)
C31 Ti1 C1 N1 156.71(9)
C34 Ti1 C1 N1 97.89(9)
C32 Ti1 C1 N1 160.44(8)
C33 Ti1 C1 N1 109.74(11)
N1 Ti1 C1 C2 -174.2(7)
N22 Ti1 C1 C2 90.5(6)
N21 Ti1 C1 C2 155.1(6)
C30 Ti1 C1 C2 -49.9(6)
C31 Ti1 C1 C2 -17.4(6)
C34 Ti1 C1 C2 -76.3(6)
C32 Ti1 C1 C2 -13.7(7)
C33 Ti1 C1 C2 -64.4(7)
N1 C1 C2 C3 170.52(17)
Ti1 C1 C2 C3 -16.0(7)
C1 C2 C3 C4 174.25(18)
C2 C3 C4 C5 -175.98(19)
C3 C4 C5 C6 178.5(8)
C4 C5 C6 C7 -169.9(17)
C1 N1 C11 C16 92.5(2)
Ti1 N1 C11 C16 -93.7(3)
C1 N1 C11 C12 -90.7(2)
Ti1 N1 C11 C12 83.1(3)
C16 C11 C12 C13 1.9(3)
N1 C11 C12 C13 -174.81(15)
C16 C11 C12 C17 -178.15(17)
N1 C11 C12 C17 5.2(2)
C11 C12 C13 C14 -0.5(3)
C17 C12 C13 C14 179.6(2)
C12 C13 C14 C15 -1.1(3)
C13 C14 C15 C16 1.3(3)
C12 C11 C16 C15 -1.7(2)
N1 C11 C16 C15 174.99(15)
C12 C11 C16 C18 178.88(16)
N1 C11 C16 C18 -4.4(2)
C14 C15 C16 C11 0.1(3)
C14 C15 C16 C18 179.49(18)
N1 Ti1 N21 C20 -96.13(9)
C1 Ti1 N21 C20 -78.60(10)
N22 Ti1 N21 C20 8.93(8)
C30 Ti1 N21 C20 144.76(10)
C31 Ti1 N21 C20 90.69(11)
C34 Ti1 N21 C20 152.00(9)
C32 Ti1 N21 C20 93.23(9)
C33 Ti1 N21 C20 124.12(9)
N1 Ti1 N21 C25 50.79(16)
C1 Ti1 N21 C25 68.32(18)
N22 Ti1 N21 C25 155.84(18)
C30 Ti1 N21 C25 -68.32(19)
C31 Ti1 N21 C25 -122.39(16)
C34 Ti1 N21 C25 -61.09(17)
C32 Ti1 N21 C25 -119.85(16)
C33 Ti1 N21 C25 -88.96(16)
N1 Ti1 N22 C20 74.32(9)
C1 Ti1 N22 C20 111.46(9)
N21 Ti1 N22 C20 -8.81(8)
C30 Ti1 N22 C20 -147.48(9)
C31 Ti1 N22 C20 -144.39(9)
C34 Ti1 N22 C20 -90.48(12)
C32 Ti1 N22 C20 -112.62(9)
C33 Ti1 N22 C20 -84.55(10)
N1 Ti1 N22 C22 -83.92(17)
C1 Ti1 N22 C22 -46.78(18)
N21 Ti1 N22 C22 -167.05(18)
C30 Ti1 N22 C22 54.3(2)
C31 Ti1 N22 C22 57.37(18)
C34 Ti1 N22 C22 111.28(18)
C32 Ti1 N22 C22 89.14(17)
C33 Ti1 N22 C22 117.21(17)
C25 N21 C20 N22 -170.49(13)
Ti1 N21 C20 N22 -13.60(13)
C25 N21 C20 C21 7.2(2)
Ti1 N21 C20 C21 164.13(14)
C22 N22 C20 N21 178.93(13)
Ti1 N22 C20 N21 14.16(13)
C22 N22 C20 C21 1.2(2)
Ti1 N22 C20 C21 -163.59(14)
C20 N22 C22 C23 -153.65(16)
Ti1 N22 C22 C23 0.7(3)
C20 N22 C22 C24 83.1(2)
Ti1 N22 C22 C24 -122.64(18)
C20 N21 C25 C26 153.33(15)
Ti1 N21 C25 C26 13.0(2)
C20 N21 C25 C27 -83.74(19)
Ti1 N21 C25 C27 135.91(15)
N1 Ti1 C30 C34 -101.68(9)
C1 Ti1 C30 C34 -132.35(10)
N22 Ti1 C30 C34 121.03(10)
N21 Ti1 C30 C34 12.24(13)
C31 Ti1 C30 C34 115.78(13)
C32 Ti1 C30 C34 78.02(9)
C33 Ti1 C30 C34 37.17(8)
N1 Ti1 C30 C31 142.54(9)
C1 Ti1 C30 C31 111.87(10)
N22 Ti1 C30 C31 5.25(13)
N21 Ti1 C30 C31 -103.54(11)
C34 Ti1 C30 C31 -115.78(13)
C32 Ti1 C30 C31 -37.76(9)
C33 Ti1 C30 C31 -78.61(10)
N1 Ti1 C30 C35 20.43(18)
C1 Ti1 C30 C35 -10.24(17)
N22 Ti1 C30 C35 -116.86(17)
N21 Ti1 C30 C35 134.35(16)
C31 Ti1 C30 C35 -122.1(2)
C34 Ti1 C30 C35 122.1(2)
C32 Ti1 C30 C35 -159.87(19)
C33 Ti1 C30 C35 159.28(19)
C34 C30 C31 C32 0.42(16)
C35 C30 C31 C32 -171.71(14)
Ti1 C30 C31 C32 66.21(10)
C34 C30 C31 C36 173.81(14)
C35 C30 C31 C36 1.7(2)
Ti1 C30 C31 C36 -120.39(15)
C34 C30 C31 Ti1 -65.79(10)
C35 C30 C31 Ti1 122.07(15)
N1 Ti1 C31 C32 -166.36(9)
C1 Ti1 C31 C32 175.24(10)
N22 Ti1 C31 C32 69.04(10)
N21 Ti1 C31 C32 4.40(13)
C30 Ti1 C31 C32 -114.48(13)
C34 Ti1 C31 C32 -77.35(10)
C33 Ti1 C31 C32 -36.67(9)
N1 Ti1 C31 C30 -51.87(12)
C1 Ti1 C31 C30 -70.27(10)
N22 Ti1 C31 C30 -176.47(9)
N21 Ti1 C31 C30 118.88(10)
C34 Ti1 C31 C30 37.14(9)
C32 Ti1 C31 C30 114.48(13)
C33 Ti1 C31 C30 77.81(10)
N1 Ti1 C31 C36 69.25(18)
C1 Ti1 C31 C36 50.85(17)
N22 Ti1 C31 C36 -55.35(17)
N21 Ti1 C31 C36 -119.99(16)
C30 Ti1 C31 C36 121.1(2)
C34 Ti1 C31 C36 158.26(18)
C32 Ti1 C31 C36 -124.4(2)
C33 Ti1 C31 C36 -161.07(18)
C30 C31 C32 C33 -0.47(16)
C36 C31 C32 C33 -173.70(15)
Ti1 C31 C32 C33 64.75(10)
C30 C31 C32 C37 176.50(15)
C36 C31 C32 C37 3.3(3)
Ti1 C31 C32 C37 -118.28(16)
C30 C31 C32 Ti1 -65.22(10)
C36 C31 C32 Ti1 121.55(16)
N1 Ti1 C32 C33 -77.1(2)
C1 Ti1 C32 C33 -122.87(11)
N22 Ti1 C32 C33 128.17(10)
N21 Ti1 C32 C33 66.75(10)
C30 Ti1 C32 C33 -78.13(10)
C31 Ti1 C32 C33 -116.33(14)
C34 Ti1 C32 C33 -36.75(9)
N1 Ti1 C32 C31 39.2(2)
C1 Ti1 C32 C31 -6.54(13)
N22 Ti1 C32 C31 -115.50(10)
N21 Ti1 C32 C31 -176.92(9)
C30 Ti1 C32 C31 38.20(9)
C34 Ti1 C32 C31 79.59(10)
C33 Ti1 C32 C31 116.33(14)
N1 Ti1 C32 C37 162.17(17)
C1 Ti1 C32 C37 116.39(15)
N22 Ti1 C32 C37 7.43(15)
N21 Ti1 C32 C37 -53.99(15)
C30 Ti1 C32 C37 161.13(17)
C31 Ti1 C32 C37 122.93(19)
C34 Ti1 C32 C37 -157.49(17)
C33 Ti1 C32 C37 -120.74(19)
C31 C32 C33 C34 0.34(16)
C37 C32 C33 C34 -176.72(14)
Ti1 C32 C33 C34 64.11(10)
C31 C32 C33 C38 175.26(14)
C37 C32 C33 C38 -1.8(2)
Ti1 C32 C33 C38 -120.97(15)
C31 C32 C33 Ti1 -63.76(10)
C37 C32 C33 Ti1 119.17(15)
N1 Ti1 C33 C34 38.98(13)
C1 Ti1 C33 C34 -20.21(14)
N22 Ti1 C33 C34 -173.87(9)
N21 Ti1 C33 C34 127.29(9)
C30 Ti1 C33 C34 -37.66(9)
C31 Ti1 C33 C34 -79.41(10)
C32 Ti1 C33 C34 -116.48(13)
N1 Ti1 C33 C32 155.45(9)
C1 Ti1 C33 C32 96.26(12)
N22 Ti1 C33 C32 -57.40(10)
N21 Ti1 C33 C32 -116.23(10)
C30 Ti1 C33 C32 78.82(10)
C31 Ti1 C33 C32 37.07(9)
C34 Ti1 C33 C32 116.48(14)
N1 Ti1 C33 C38 -83.79(17)
C1 Ti1 C33 C38 -142.98(14)
N22 Ti1 C33 C38 63.37(15)
N21 Ti1 C33 C38 4.53(15)
C30 Ti1 C33 C38 -160.42(17)
C31 Ti1 C33 C38 157.83(17)
C34 Ti1 C33 C38 -122.76(19)
C32 Ti1 C33 C38 120.76(19)
C32 C33 C34 C30 -0.08(16)
C38 C33 C34 C30 -174.89(14)
Ti1 C33 C34 C30 64.19(10)
C32 C33 C34 C39 171.95(14)
C38 C33 C34 C39 -2.9(2)
Ti1 C33 C34 C39 -123.77(15)
C32 C33 C34 Ti1 -64.27(10)
C38 C33 C34 Ti1 120.92(15)
C31 C30 C34 C33 -0.21(16)
C35 C30 C34 C33 171.97(14)
Ti1 C30 C34 C33 -65.40(10)
C31 C30 C34 C39 -172.11(14)
C35 C30 C34 C39 0.1(2)
Ti1 C30 C34 C39 122.70(15)
C31 C30 C34 Ti1 65.19(10)
C35 C30 C34 Ti1 -122.63(15)
N1 Ti1 C34 C33 -154.25(9)
C1 Ti1 C34 C33 167.12(9)
N22 Ti1 C34 C33 9.94(14)
N21 Ti1 C34 C33 -56.76(10)
C30 Ti1 C34 C33 115.35(13)
C31 Ti1 C34 C33 77.88(10)
C32 Ti1 C34 C33 36.73(9)
N1 Ti1 C34 C30 90.40(9)
C1 Ti1 C34 C30 51.77(10)
N22 Ti1 C34 C30 -105.41(11)
N21 Ti1 C34 C30 -172.11(9)
C31 Ti1 C34 C30 -37.47(9)
C32 Ti1 C34 C30 -78.62(10)
C33 Ti1 C34 C30 -115.35(13)
N1 Ti1 C34 C39 -32.11(17)
C1 Ti1 C34 C39 -70.73(16)
N22 Ti1 C34 C39 132.09(15)
N21 Ti1 C34 C39 65.39(16)
C30 Ti1 C34 C39 -122.51(19)
C31 Ti1 C34 C39 -159.98(18)
C32 Ti1 C34 C39 158.88(18)
C33 Ti1 C34 C39 122.1(2)
